data_7251129
loop_
_publ_author_name
'Femina, C.'
'Yamamoto, Norifumi'
'Ramya, N. K.'
'Sajith, Pookkottu K.'
'Thomas, Reji'

_publ_section_title
;
 Photophysical Divergence Driven by \p-Spacer Variations in
 Anthracene-Cyanostilbene Architecture
;
_journal_name_full 'Physical Chemistry Chemical Physics'
_journal_paper_doi 10.1039/D5CP03033A
_journal_year 2025
_chemical_compound_source No
_chemical_formula_moiety 'C60 H60 N2 O2'
_chemical_formula_sum 'C60 H60 N2 O2'
_chemical_formula_weight 841.10
_chemical_name_systematic (2Z,2'Z)-3,3'-(anthracene-9,10-diylbis(4,1-phenylene))bis(2-(4-(octyloxy)phenyl)acrylonitrile)
_space_group_crystal_system triclinic
_space_group_IT_number 2
_space_group_name_Hall '-P 1'
_space_group_name_H-M_alt 'P -1'
_atom_sites_solution_hydrogens geom
_audit_creation_method SHELXL-2018/3
_audit_update_record
;
2025-01-16 deposited with the CCDC.	2025-10-22 downloaded from the CCDC.
;
_cell_angle_alpha 91.253(8)
_cell_angle_beta 95.768(8)
_cell_angle_gamma 96.982(8)
_cell_formula_units_Z 1
_cell_length_a 6.388(2)
_cell_length_b 7.282(2)
_cell_length_c 26.451(9)
_cell_measurement_reflns_used 2339
_cell_measurement_temperature 296(2)
_cell_measurement_theta_max 20.19
_cell_measurement_theta_min 2.32
_cell_volume 1214.4(7)
_computing_cell_refinement 'APEX3/SAINT (Bruker, 2016)'
_computing_data_collection 'APEX3 (Bruker, 2016)'
_computing_data_reduction 'SAINT/XPREP (Bruker, 2016)'
_computing_molecular_graphics 'ORTEP3- 2014.1(Farrugia, 1997) '
_computing_publication_material 'SHELXL-2018/3 (Sheldrick, 2018)'
_computing_structure_refinement 'SHELXL-2018/3 (Sheldrick, 2018)'
_computing_structure_solution 'SHELXT 2018/2 (Sheldrick, 2018)'
_diffrn_ambient_temperature 296(2)
_diffrn_detector_area_resol_mean 0
_diffrn_measured_fraction_theta_full 0.999
_diffrn_measured_fraction_theta_max 0.999
_diffrn_measurement_device_type 'Bruker KAPPA APEX-II CCD'
_diffrn_measurement_method '\f and \w scans'
_diffrn_radiation_type MoK\a
_diffrn_radiation_wavelength 0.71073
_diffrn_reflns_av_R_equivalents 0.0858
_diffrn_reflns_av_unetI/netI 0.0652
_diffrn_reflns_Laue_measured_fraction_full 0.999
_diffrn_reflns_Laue_measured_fraction_max 0.999
_diffrn_reflns_limit_h_max 7
_diffrn_reflns_limit_h_min -7
_diffrn_reflns_limit_k_max 8
_diffrn_reflns_limit_k_min -8
_diffrn_reflns_limit_l_max 31
_diffrn_reflns_limit_l_min -31
_diffrn_reflns_number 25783
_diffrn_reflns_point_group_measured_fraction_full 0.999
_diffrn_reflns_point_group_measured_fraction_max 0.999
_diffrn_reflns_theta_full 24.991
_diffrn_reflns_theta_max 24.991
_diffrn_reflns_theta_min 2.323
_diffrn_source 'sealed tube'
_exptl_absorpt_coefficient_mu 0.068
_exptl_absorpt_correction_T_max 0.997
_exptl_absorpt_correction_T_min 0.993
_exptl_absorpt_correction_type multi-scan
_exptl_absorpt_process_details 'SADABS (Bruker, 2016)'
_exptl_crystal_colour yellow
_exptl_crystal_density_diffrn 1.150
_exptl_crystal_density_meas 1.151
_exptl_crystal_density_method none
_exptl_crystal_description PLATE
_exptl_crystal_F_000 450
_exptl_crystal_preparation Luminescent
_exptl_crystal_recrystallization_method 'Re-crystallisation from solvent: Ethyl acetate-hexane mixture'
_exptl_crystal_size_max 0.110
_exptl_crystal_size_mid 0.095
_exptl_crystal_size_min 0.040
_refine_diff_density_max 0.169
_refine_diff_density_min -0.166
_refine_diff_density_rms 0.039
_refine_ls_extinction_coef 0.016(3)
_refine_ls_extinction_expression Fc^*^=kFc[1+0.001xFc^2^\l^3^/sin(2\q)]^-1/4^
_refine_ls_extinction_method 'SHELXL-2018/3 (Sheldrick 2018)'
_refine_ls_goodness_of_fit_ref 1.016
_refine_ls_hydrogen_treatment constr
_refine_ls_matrix_type full
_refine_ls_number_parameters 318
_refine_ls_number_reflns 4286
_refine_ls_number_restraints 53
_refine_ls_restrained_S_all 1.026
_refine_ls_R_factor_all 0.1245
_refine_ls_R_factor_gt 0.0607
_refine_ls_shift/su_max 0.056
_refine_ls_shift/su_mean 0.003
_refine_ls_structure_factor_coef Fsqd
_refine_ls_weighting_details 'w=1/[\s^2^(Fo^2^)+(0.0602P)^2^+0.5179P] where P=(Fo^2^+2Fc^2^)/3'
_refine_ls_weighting_scheme calc
_refine_ls_wR_factor_gt 0.1323
_refine_ls_wR_factor_ref 0.1679
_reflns_Friedel_coverage 0.000
_reflns_number_gt 2349
_reflns_number_total 4286
_reflns_threshold_expression 'I > 2\s(I)'
_cod_data_source_file d5cp03033a2.cif
_cod_data_source_block shelx
_cod_database_code 7251129
_shelx_shelxl_version_number 2018/3
_shelx_space_group_comment
;
The symmetry employed for this shelxl refinement is uniquely defined
by the following loop, which should always be used as a source of
symmetry information in preference to the above space-group names.
They are only intended as comments.
;
_shelx_estimated_absorpt_t_min 0.993
_shelx_estimated_absorpt_t_max 0.997

loop_
_space_group_symop_operation_xyz
'x, y, z'
'-x, -y, -z'

loop_
_atom_site_label
_atom_site_type_symbol
_atom_site_fract_x
_atom_site_fract_y
_atom_site_fract_z
_atom_site_U_iso_or_equiv
_atom_site_adp_type
_atom_site_occupancy
_atom_site_site_symmetry_order
_atom_site_calc_flag
_atom_site_refinement_flags_posn
_atom_site_refinement_flags_adp
_atom_site_refinement_flags_occupancy
_atom_site_disorder_assembly
_atom_site_disorder_group
C1 C 0.3361(4) -0.4898(3) 0.46098(9) 0.0325(6) Uani 1 1 d . . . . .
C2 C 0.1666(4) -0.4907(3) 0.42135(10) 0.0410(7) Uani 1 1 d . . . . .
H2 H 0.179475 -0.405461 0.395829 0.049 Uiso 1 1 calc R U . . .
C3 C -0.0120(4) -0.6121(3) 0.41991(11) 0.0444(7) Uani 1 1 d . . . . .
H3 H -0.120089 -0.608782 0.393740 0.053 Uiso 1 1 calc R U . . .
C4 C -0.0349(4) -0.7434(3) 0.45790(11) 0.0439(7) Uani 1 1 d . . . . .
H4 H -0.159632 -0.824466 0.457130 0.053 Uiso 1 1 calc R U . . .
C5 C 0.1222(4) -0.7526(3) 0.49527(10) 0.0391(7) Uani 1 1 d . . . . .
H5 H 0.105430 -0.842284 0.519517 0.047 Uiso 1 1 calc R U . . .
C6 C 0.3142(4) -0.6279(3) 0.49864(10) 0.0328(6) Uani 1 1 d . . . . .
C7 C 0.5209(4) -0.3626(3) 0.46287(10) 0.0338(6) Uani 1 1 d . . . . .
C8 C 0.5313(4) -0.2107(3) 0.42577(9) 0.0342(6) Uani 1 1 d . . . . .
C9 C 0.6637(4) -0.1990(4) 0.38757(11) 0.0455(7) Uani 1 1 d . . . . .
H9 H 0.753151 -0.289338 0.384399 0.055 Uiso 1 1 calc R U . . .
C10 C 0.6668(4) -0.0563(4) 0.35383(10) 0.0465(7) Uani 1 1 d . . . . .
H10 H 0.759625 -0.051158 0.328825 0.056 Uiso 1 1 calc R U . . .
C11 C 0.5323(4) 0.0800(3) 0.35688(10) 0.0395(7) Uani 1 1 d . . . . .
C12 C 0.3973(4) 0.0648(3) 0.39479(11) 0.0445(7) Uani 1 1 d . . . . .
H12 H 0.303465 0.151943 0.397306 0.053 Uiso 1 1 calc R U . . .
C13 C 0.3976(4) -0.0747(3) 0.42871(11) 0.0443(7) Uani 1 1 d . . . . .
H13 H 0.306887 -0.078481 0.454151 0.053 Uiso 1 1 calc R U . . .
C14 C 0.5216(4) 0.2392(4) 0.32472(10) 0.0452(7) Uani 1 1 d . . . . .
H14 H 0.401288 0.297788 0.327120 0.054 Uiso 1 1 calc R U . . .
C15 C 0.6515(4) 0.3176(4) 0.29236(10) 0.0453(7) Uani 1 1 d . . . . .
C16 C 0.8439(5) 0.2440(4) 0.28437(12) 0.0553(8) Uani 1 1 d . . . . .
C17 C 0.6165(5) 0.4894(4) 0.26487(11) 0.0476(7) Uani 1 1 d . . . . .
C18 C 0.7755(5) 0.5899(4) 0.24195(13) 0.0684(10) Uani 1 1 d . . . . .
H18 H 0.907958 0.548502 0.243218 0.082 Uiso 1 1 calc R U . . .
C19 C 0.7431(6) 0.7505(5) 0.21714(14) 0.0759(11) Uani 1 1 d . . . . .
H19 H 0.854534 0.816080 0.202527 0.091 Uiso 1 1 calc R U . . .
C20 C 0.5516(5) 0.8140(4) 0.21373(12) 0.0578(8) Uani 1 1 d . . . . .
C21 C 0.3921(5) 0.7200(5) 0.23678(13) 0.0716(10) Uani 1 1 d . . . . .
H21 H 0.261087 0.763881 0.235861 0.086 Uiso 1 1 calc R U . . .
C22 C 0.4252(5) 0.5587(5) 0.26166(14) 0.0702(10) Uani 1 1 d . . . . .
H22 H 0.313681 0.495121 0.276709 0.084 Uiso 1 1 calc R U . . .
C23 C 0.3336(6) 1.0361(5) 0.18027(14) 0.0739(10) Uani 1 1 d D U . . .
H23A H 0.288532 1.070960 0.212707 0.089 Uiso 1 1 calc R U . . .
H23B H 0.230169 0.937740 0.164450 0.089 Uiso 1 1 calc R U . . .
C24 C 0.3468(6) 1.2001(5) 0.14669(14) 0.0827(11) Uani 1 1 d D U . . .
H24A H 0.394198 1.164591 0.114584 0.099 Uiso 1 1 calc R U . . .
H24B H 0.450667 1.297635 0.162763 0.099 Uiso 1 1 calc R U . . .
C25 C 0.1358(7) 1.2727(6) 0.13677(16) 0.0996(14) Uani 1 1 d D U . . .
H25A H 0.034387 1.174888 0.119935 0.119 Uiso 1 1 calc R U . . .
H25B H 0.086738 1.301552 0.169217 0.119 Uiso 1 1 calc R U . . .
C26 C 0.1358(8) 1.4402(6) 0.10528(17) 0.1125(16) Uani 1 1 d D U . . .
H26A H 0.233446 1.539092 0.122841 0.135 Uiso 1 1 calc R U . . .
H26B H 0.190759 1.412630 0.073464 0.135 Uiso 1 1 calc R U . . .
C27 C -0.0730(9) 1.5102(8) 0.0933(2) 0.1370(19) Uani 1 1 d D U . . .
H27A H -0.164921 1.408529 0.075397 0.164 Uiso 1 1 calc R U . A 1
H27B H -0.127830 1.526187 0.125793 0.164 Uiso 1 1 calc R U . A 1
N1 N 1.0001(5) 0.1908(4) 0.27780(12) 0.0796(9) Uani 1 1 d . . . . .
O1 O 0.5347(4) 0.9734(3) 0.18793(9) 0.0780(7) Uani 1 1 d . . . . .
C28 C -0.111(3) 1.670(3) 0.0661(9) 0.164(6) Uani 0.623(14) 1 d D U P B 1
H28A H -0.060345 1.650887 0.033232 0.197 Uiso 0.623(14) 1 calc R U P B 1
H28B H -0.013646 1.769865 0.083232 0.197 Uiso 0.623(14) 1 calc R U P B 1
C29 C -0.308(3) 1.747(3) 0.0549(10) 0.185(7) Uani 0.623(14) 1 d D U P B 1
H29A H -0.407824 1.654412 0.035634 0.222 Uiso 0.623(14) 1 calc R U P B 1
H29B H -0.364070 1.769890 0.086884 0.222 Uiso 0.623(14) 1 calc R U P B 1
C30 C -0.300(3) 1.9133(18) 0.0277(6) 0.257(9) Uani 0.623(14) 1 d D U P B 1
H30A H -0.439046 1.950743 0.022660 0.385 Uiso 0.623(14) 1 calc R U P B 1
H30B H -0.205329 2.008698 0.046775 0.385 Uiso 0.623(14) 1 calc R U P B 1
H30C H -0.249242 1.892798 -0.004663 0.385 Uiso 0.623(14) 1 calc R U P B 1
C28' C -0.028(3) 1.693(3) 0.0612(10) 0.105(7) Uani 0.377(14) 1 d D . P B 2
H28C H 0.089315 1.772990 0.079201 0.126 Uiso 0.377(14) 1 calc R U P B 2
H28D H 0.015608 1.656632 0.028726 0.126 Uiso 0.377(14) 1 calc R U P B 2
C29' C -0.205(3) 1.795(3) 0.0521(19) 0.249(19) Uani 0.377(14) 1 d D . P B 2
H29C H -0.189137 1.892546 0.078397 0.298 Uiso 0.377(14) 1 calc R U P B 2
H29D H -0.191068 1.856067 0.020100 0.298 Uiso 0.377(14) 1 calc R U P B 2
C30' C -0.415(3) 1.707(5) 0.050(2) 0.38(3) Uani 0.377(14) 1 d D . P B 2
H30D H -0.512087 1.796204 0.043614 0.567 Uiso 0.377(14) 1 calc R U P B 2
H30E H -0.438455 1.613468 0.023123 0.567 Uiso 0.377(14) 1 calc R U P B 2
H30F H -0.436512 1.650185 0.081799 0.567 Uiso 0.377(14) 1 calc R U P B 2

loop_
_atom_site_aniso_label
_atom_site_aniso_U_11
_atom_site_aniso_U_22
_atom_site_aniso_U_33
_atom_site_aniso_U_23
_atom_site_aniso_U_13
_atom_site_aniso_U_12
C1 0.0333(14) 0.0272(13) 0.0387(15) 0.0036(11) 0.0054(12) 0.0088(11)
C2 0.0438(16) 0.0334(14) 0.0462(17) 0.0056(12) 0.0021(13) 0.0080(13)
C3 0.0402(16) 0.0373(15) 0.0541(19) 0.0021(14) -0.0047(14) 0.0067(13)
C4 0.0348(15) 0.0347(15) 0.0607(19) 0.0009(14) 0.0020(14) 0.0009(12)
C5 0.0391(16) 0.0311(14) 0.0480(17) 0.0061(12) 0.0070(13) 0.0057(12)
C6 0.0313(14) 0.0254(13) 0.0425(16) 0.0024(11) 0.0054(12) 0.0048(11)
C7 0.0354(15) 0.0260(13) 0.0413(16) 0.0032(11) 0.0069(12) 0.0063(11)
C8 0.0359(15) 0.0278(13) 0.0388(16) 0.0060(11) 0.0030(12) 0.0029(11)
C9 0.0489(17) 0.0373(15) 0.0554(18) 0.0091(14) 0.0134(14) 0.0174(13)
C10 0.0515(18) 0.0472(17) 0.0456(18) 0.0122(14) 0.0165(14) 0.0138(14)
C11 0.0401(16) 0.0354(15) 0.0436(17) 0.0098(12) 0.0040(13) 0.0062(12)
C12 0.0443(16) 0.0340(15) 0.0599(19) 0.0135(14) 0.0147(14) 0.0137(12)
C13 0.0472(17) 0.0379(15) 0.0533(18) 0.0156(13) 0.0198(14) 0.0130(13)
C14 0.0409(16) 0.0488(17) 0.0469(18) 0.0127(14) 0.0042(14) 0.0081(13)
C15 0.0407(16) 0.0480(17) 0.0455(17) 0.0097(14) -0.0012(14) 0.0023(13)
C16 0.050(2) 0.0558(19) 0.061(2) 0.0221(16) 0.0094(16) 0.0038(16)
C17 0.0480(18) 0.0481(17) 0.0444(17) 0.0140(14) 0.0005(14) -0.0017(14)
C18 0.057(2) 0.064(2) 0.091(3) 0.0334(19) 0.0251(19) 0.0153(17)
C19 0.067(2) 0.071(2) 0.097(3) 0.043(2) 0.031(2) 0.0097(19)
C20 0.059(2) 0.0547(19) 0.061(2) 0.0245(16) 0.0079(16) 0.0050(16)
C21 0.054(2) 0.074(2) 0.090(3) 0.042(2) 0.0086(19) 0.0143(18)
C22 0.0438(19) 0.074(2) 0.094(3) 0.047(2) 0.0091(18) 0.0027(17)
C23 0.080(3) 0.069(2) 0.076(2) 0.0248(19) 0.004(2) 0.0190(19)
C24 0.110(3) 0.066(2) 0.074(3) 0.025(2) 0.003(2) 0.020(2)
C25 0.121(4) 0.089(3) 0.093(3) 0.033(2) -0.001(3) 0.035(3)
C26 0.156(4) 0.096(3) 0.093(3) 0.029(3) 0.001(3) 0.048(3)
C27 0.173(5) 0.136(4) 0.114(4) 0.027(3) 0.002(4) 0.076(4)
N1 0.0586(19) 0.084(2) 0.102(2) 0.0286(18) 0.0249(18) 0.0147(17)
O1 0.0796(17) 0.0657(15) 0.0931(18) 0.0426(13) 0.0156(14) 0.0139(13)
C28 0.161(11) 0.169(11) 0.173(11) 0.059(8) -0.006(9) 0.067(9)
C29 0.125(12) 0.202(12) 0.218(13) 0.088(9) -0.045(11) 0.020(10)
C30 0.33(2) 0.183(12) 0.272(16) 0.081(10) -0.038(14) 0.128(13)
C28' 0.154(18) 0.074(9) 0.095(11) 0.016(8) -0.007(11) 0.064(10)
C29' 0.19(3) 0.16(2) 0.41(4) 0.13(3) 0.00(3) 0.07(2)
C30' 0.12(2) 0.38(5) 0.60(8) 0.11(5) -0.02(4) -0.03(3)

loop_
_atom_type_symbol
_atom_type_description
_atom_type_scat_dispersion_real
_atom_type_scat_dispersion_imag
_atom_type_scat_source
C C 0.0033 0.0016 'International Tables Vol C Tables 4.2.6.8 and 6.1.1.4'
H H 0.0000 0.0000 'International Tables Vol C Tables 4.2.6.8 and 6.1.1.4'
N N 0.0061 0.0033 'International Tables Vol C Tables 4.2.6.8 and 6.1.1.4'
O O 0.0106 0.0060 'International Tables Vol C Tables 4.2.6.8 and 6.1.1.4'

loop_
_geom_angle_atom_site_label_1
_geom_angle_atom_site_label_2
_geom_angle_atom_site_label_3
_geom_angle
_geom_angle_site_symmetry_1
_geom_angle_site_symmetry_3
_geom_angle_publ_flag
C7 C1 C2 122.0(2) . . ?
C7 C1 C6 120.5(2) . . ?
C2 C1 C6 117.5(2) . . ?
C3 C2 C1 121.9(2) . . ?
C2 C3 C4 120.2(3) . . ?
C5 C4 C3 120.5(3) . . ?
C4 C5 C6 121.6(2) . . ?
C7 C6 C5 122.0(2) 2_646 . ?
C7 C6 C1 119.8(2) 2_646 . ?
C5 C6 C1 118.2(2) . . ?
C6 C7 C1 119.7(2) 2_646 . ?
C6 C7 C8 121.0(2) 2_646 . ?
C1 C7 C8 119.1(2) . . ?
C9 C8 C13 117.4(2) . . ?
C9 C8 C7 123.7(2) . . ?
C13 C8 C7 118.9(2) . . ?
C8 C9 C10 121.7(3) . . ?
C9 C10 C11 120.8(3) . . ?
C12 C11 C10 117.0(2) . . ?
C12 C11 C14 116.4(2) . . ?
C10 C11 C14 126.6(3) . . ?
C13 C12 C11 122.0(3) . . ?
C12 C13 C8 121.1(3) . . ?
C15 C14 C11 132.5(3) . . ?
C14 C15 C16 120.7(3) . . ?
C14 C15 C17 123.9(3) . . ?
C16 C15 C17 115.3(2) . . ?
N1 C16 C15 177.9(3) . . ?
C22 C17 C18 116.1(3) . . ?
C22 C17 C15 122.0(3) . . ?
C18 C17 C15 121.9(3) . . ?
C17 C18 C19 121.7(3) . . ?
C20 C19 C18 121.0(3) . . ?
C19 C20 C21 118.8(3) . . ?
C19 C20 O1 116.7(3) . . ?
C21 C20 O1 124.5(3) . . ?
C20 C21 C22 120.0(3) . . ?
C17 C22 C21 122.4(3) . . ?
O1 C23 C24 109.2(3) . . ?
C23 C24 C25 111.7(3) . . ?
C26 C25 C24 115.4(4) . . ?
C27 C26 C25 116.4(4) . . ?
C28 C27 C26 126.7(9) . . ?
C26 C27 C28' 106.4(8) . . ?
C20 O1 C23 118.3(3) . . ?
C27 C28 C29 129.0(16) . . ?
C30 C29 C28 117.2(17) . . ?
C29' C28' C27 114.8(16) . . ?
C30' C29' C28' 120.8(19) . . ?

loop_
_geom_bond_atom_site_label_1
_geom_bond_atom_site_label_2
_geom_bond_distance
_geom_bond_site_symmetry_2
_geom_bond_publ_flag
C1 C7 1.405(3) . ?
C1 C2 1.429(3) . ?
C1 C6 1.436(3) . ?
C2 C3 1.353(3) . ?
C3 C4 1.408(4) . ?
C4 C5 1.345(4) . ?
C5 C6 1.428(3) . ?
C6 C7 1.399(3) 2_646 ?
C7 C8 1.495(3) . ?
C8 C9 1.379(3) . ?
C8 C13 1.389(3) . ?
C9 C10 1.384(3) . ?
C10 C11 1.396(4) . ?
C11 C12 1.384(4) . ?
C11 C14 1.457(3) . ?
C12 C13 1.370(3) . ?
C14 C15 1.340(4) . ?
C15 C16 1.432(4) . ?
C15 C17 1.490(4) . ?
C16 N1 1.141(4) . ?
C17 C22 1.374(4) . ?
C17 C18 1.377(4) . ?
C18 C19 1.381(4) . ?
C19 C20 1.355(4) . ?
C20 C21 1.361(4) . ?
C20 O1 1.370(3) . ?
C21 C22 1.387(4) . ?
C23 O1 1.412(4) . ?
C23 C24 1.503(4) . ?
C24 C25 1.508(5) . ?
C25 C26 1.492(5) . ?
C26 C27 1.492(6) . ?
C27 C28 1.415(15) . ?
C27 C28' 1.60(2) . ?
C28 C29 1.444(16) . ?
C29 C30 1.419(10) . ?
C28' C29' 1.434(17) . ?
C29' C30' 1.410(10) . ?

loop_
_geom_torsion_atom_site_label_1
_geom_torsion_atom_site_label_2
_geom_torsion_atom_site_label_3
_geom_torsion_atom_site_label_4
_geom_torsion
_geom_torsion_site_symmetry_1
_geom_torsion_site_symmetry_2
_geom_torsion_site_symmetry_3
_geom_torsion_site_symmetry_4
_geom_torsion_publ_flag
C7 C1 C2 C3 -179.3(2) . . . . ?
C6 C1 C2 C3 2.3(4) . . . . ?
C1 C2 C3 C4 -0.4(4) . . . . ?
C2 C3 C4 C5 -1.6(4) . . . . ?
C3 C4 C5 C6 1.6(4) . . . . ?
C4 C5 C6 C7 -179.4(2) . . . 2_646 ?
C4 C5 C6 C1 0.4(4) . . . . ?
C7 C1 C6 C7 -0.8(4) . . . 2_646 ?
C2 C1 C6 C7 177.6(2) . . . 2_646 ?
C7 C1 C6 C5 179.4(2) . . . . ?
C2 C1 C6 C5 -2.3(3) . . . . ?
C2 C1 C7 C6 -177.5(2) . . . 2_646 ?
C6 C1 C7 C6 0.8(4) . . . 2_646 ?
C2 C1 C7 C8 6.9(3) . . . . ?
C6 C1 C7 C8 -174.8(2) . . . . ?
C6 C7 C8 C9 72.2(3) 2_646 . . . ?
C1 C7 C8 C9 -112.2(3) . . . . ?
C6 C7 C8 C13 -109.3(3) 2_646 . . . ?
C1 C7 C8 C13 66.3(3) . . . . ?
C13 C8 C9 C10 1.0(4) . . . . ?
C7 C8 C9 C10 179.5(3) . . . . ?
C8 C9 C10 C11 -1.1(4) . . . . ?
C9 C10 C11 C12 -0.2(4) . . . . ?
C9 C10 C11 C14 178.7(3) . . . . ?
C10 C11 C12 C13 1.4(4) . . . . ?
C14 C11 C12 C13 -177.5(3) . . . . ?
C11 C12 C13 C8 -1.5(4) . . . . ?
C9 C8 C13 C12 0.3(4) . . . . ?
C7 C8 C13 C12 -178.3(2) . . . . ?
C12 C11 C14 C15 164.6(3) . . . . ?
C10 C11 C14 C15 -14.3(5) . . . . ?
C11 C14 C15 C16 -0.1(5) . . . . ?
C11 C14 C15 C17 -176.3(3) . . . . ?
C14 C15 C17 C22 -14.8(5) . . . . ?
C16 C15 C17 C22 168.7(3) . . . . ?
C14 C15 C17 C18 164.0(3) . . . . ?
C16 C15 C17 C18 -12.4(4) . . . . ?
C22 C17 C18 C19 -0.2(5) . . . . ?
C15 C17 C18 C19 -179.1(3) . . . . ?
C17 C18 C19 C20 -1.0(6) . . . . ?
C18 C19 C20 C21 2.2(6) . . . . ?
C18 C19 C20 O1 -179.4(3) . . . . ?
C19 C20 C21 C22 -2.2(6) . . . . ?
O1 C20 C21 C22 179.5(3) . . . . ?
C18 C17 C22 C21 0.1(5) . . . . ?
C15 C17 C22 C21 179.0(3) . . . . ?
C20 C21 C22 C17 1.1(6) . . . . ?
O1 C23 C24 C25 179.6(3) . . . . ?
C23 C24 C25 C26 177.8(3) . . . . ?
C24 C25 C26 C27 177.7(4) . . . . ?
C25 C26 C27 C28 177.2(13) . . . . ?
C25 C26 C27 C28' 178.1(10) . . . . ?
C19 C20 O1 C23 175.3(3) . . . . ?
C21 C20 O1 C23 -6.4(5) . . . . ?
C24 C23 O1 C20 -174.0(3) . . . . ?
C26 C27 C28 C29 -178(2) . . . . ?
C27 C28 C29 C30 178(2) . . . . ?
C26 C27 C28' C29' -172(2) . . . . ?
C27 C28' C29' C30' -27(6) . . . . ?
